data_4502386
loop_
_publ_author_name
'Kobayashi, Yuka'
'Maeda, Jin'
'Ando, Tetsuo'
'Saigo, Kazuhiko'

_publ_section_title
;
 Halogen-Bonding Interaction Stabilizing Cluster-type Diastereomeric Salt
 Crystals
;
_journal_issue 2
_journal_name_full 'Crystal Growth &amp; Design'
_journal_page_first 685
_journal_paper_doi 10.1021/cg9010967
_journal_volume 10
_journal_year 2010
_chemical_absolute_configuration rm
_chemical_formula_moiety 'C16 H20 Cl F N O2 P S '
_chemical_formula_sum 'C16 H20 Cl F N O2 P S'
_chemical_formula_weight 375.82
_chemical_melting_point 438
_chemical_name_common
;
(R)-1-(p-fluorophenyl)ethylammonium_(Rp)-O-ethyl(p-chlorophenyl)phosphonothioate
;
_space_group_IT_number 5
_symmetry_cell_setting monoclinic
_symmetry_Int_Tables_number 5
_symmetry_space_group_name_Hall 'C 2y'
_symmetry_space_group_name_H-M 'C 1 2 1'
_cell_angle_alpha 90
_cell_angle_beta 108.738(6)
_cell_angle_gamma 90
_cell_formula_units_Z 4
_cell_length_a 22.30(3)
_cell_length_b 7.399(10)
_cell_length_c 11.91(2)
_cell_measurement_reflns_used 2096
_cell_measurement_temperature 103.1
_cell_measurement_theta_max 31.5
_cell_measurement_theta_min 1.8
_cell_volume 1861(5)
_computing_cell_refinement CrystalClear
_computing_data_collection CrystalClear
_computing_data_reduction CrystalStructure
_computing_publication_material 'CrystalStructure 3.6.0'
_computing_structure_refinement CRYSTALS
_computing_structure_solution SIR92
_diffrn_detector_area_resol_mean 7.31
_diffrn_measured_fraction_theta_full 0.5700
_diffrn_measured_fraction_theta_max 0.5700
_diffrn_measurement_device_type 'Rigaku Mercury'
_diffrn_measurement_method \w
_diffrn_radiation_type 'Mo K\a'
_diffrn_radiation_wavelength 0.7107
_diffrn_reflns_av_R_equivalents 0.082
_diffrn_reflns_limit_h_max 30
_diffrn_reflns_limit_h_min -30
_diffrn_reflns_limit_k_max 10
_diffrn_reflns_limit_k_min -10
_diffrn_reflns_limit_l_max 16
_diffrn_reflns_limit_l_min -15
_diffrn_reflns_number 4788
_diffrn_reflns_theta_full 31.30
_diffrn_reflns_theta_max 31.30
_exptl_absorpt_coefficient_mu 0.420
_exptl_absorpt_correction_type none
_exptl_crystal_colour colorless
_exptl_crystal_density_diffrn 1.342
_exptl_crystal_density_method 'not measured'
_exptl_crystal_description needle
_exptl_crystal_F_000 784.00
_exptl_crystal_size_max 0.80
_exptl_crystal_size_mid 0.30
_exptl_crystal_size_min 0.15
_refine_diff_density_max 1.03
_refine_diff_density_min -0.96
_refine_ls_extinction_method none
_refine_ls_goodness_of_fit_ref 1.309
_refine_ls_hydrogen_treatment noref
_refine_ls_number_parameters 228
_refine_ls_number_reflns 3599
_refine_ls_R_factor_gt 0.0650
_refine_ls_shift/su_max 0.0030
_refine_ls_structure_factor_coef F
_refine_ls_weighting_details 'w = 1/[0.0010Fo^2^ + 3.0000\s(Fo^2^) + 0.5000]'
_refine_ls_weighting_scheme calc
_refine_ls_wR_factor_ref 0.0800
_reflns_number_gt 3599
_reflns_number_total 4788
_reflns_threshold_expression F^2^>2.0\s(F^2^)
_cod_data_source_file cg9010967_si_001.cif
_cod_data_source_block '__(Rp)-1_(R)-2a'
_cod_depositor_comments
;
The following automatic conversions were performed:

'_chemical_melting_point' value '438 K' was changed to '438' - the
value should be numeric and without a unit designator.

Automatic conversion script
Id: cif_fix_values 1715 2011-07-08 13:25:40Z adriana 
;
_cod_original_cell_volume 1860.1(44)
_cod_original_formula_sum 'C16 H20 Cl F N O2 P S '
_cod_database_code 4502386

loop_
_symmetry_equiv_pos_site_id
_symmetry_equiv_pos_as_xyz
1 +X,+Y,+Z
2 -X,+Y,-Z
3 1/2+X,1/2+Y,+Z
4 1/2-X,1/2+Y,-Z

loop_
_atom_site_label
_atom_site_type_symbol
_atom_site_fract_x
_atom_site_fract_y
_atom_site_fract_z
_atom_site_U_iso_or_equiv
_atom_site_adp_type
_atom_site_occupancy
_atom_site_symmetry_multiplicity
_atom_site_calc_flag
_atom_site_refinement_flags
Cl(2) Cl 0.06294(11) 0.1446(4) -0.1670(2) 0.0613(8) Uani 1.00 1 d .
S(1) S 0.16941(10) -0.5573(3) 0.2789(2) 0.0350(6) Uani 1.00 1 d .
P(1) P 0.13976(10) -0.3151(3) 0.3048(2) 0.0292(6) Uani 1.00 1 d .
F(1) F 0.2695(3) 0.2531(7) 0.1279(6) 0.092(2) Uani 1.00 1 d .
O(1) O 0.0752(2) -0.3221(6) 0.3369(4) 0.0279(13) Uani 1.00 1 d .
O(2) O 0.1832(2) -0.2047(6) 0.4041(4) 0.030(2) Uani 1.00 1 d .
N(1) N 0.3020(3) -0.3573(7) 0.5051(5) 0.030(2) Uani 1.00 1 d .
C(8) C 0.0999(4) -0.0072(9) 0.1692(6) 0.030(3) Uani 1.00 1 d .
C(9) C 0.3188(4) -0.1919(10) 0.3381(7) 0.032(3) Uani 1.00 1 d .
C(10) C 0.1222(4) -0.2608(10) 0.0655(7) 0.037(3) Uani 1.00 1 d .
C(11) C 0.3370(4) -0.3601(9) 0.4140(7) 0.038(3) Uani 1.00 1 d .
C(12) C 0.1198(4) -0.1845(9) 0.1678(6) 0.029(2) Uani 1.00 1 d .
C(13) C 0.2933(4) -0.2090(11) 0.2171(9) 0.049(3) Uani 1.00 1 d .
C(14) C 0.3272(4) -0.0251(9) 0.3884(7) 0.043(3) Uani 1.00 1 d .
C(15) C -0.0303(4) -0.4238(10) 0.3169(7) 0.045(3) Uani 1.00 1 d .
C(16) C 0.0837(4) 0.0948(10) 0.0665(7) 0.038(3) Uani 1.00 1 d .
C(17) C 0.0868(4) 0.0202(10) -0.0352(7) 0.035(3) Uani 1.00 1 d .
C(18) C 0.0204(4) -0.4207(10) 0.2610(7) 0.045(3) Uani 1.00 1 d .
C(19) C 0.1060(4) -0.1557(12) -0.0390(8) 0.051(3) Uani 1.00 1 d .
C(20) C 0.4060(4) -0.3844(12) 0.4808(7) 0.057(3) Uani 1.00 1 d .
C(21) C 0.2777(4) -0.058(1) 0.1437(8) 0.059(3) Uani 1.00 1 d .
C(22) C 0.2860(4) 0.1092(12) 0.1973(10) 0.053(4) Uani 1.00 1 d .
C(23) C 0.3086(5) 0.1243(11) 0.3151(10) 0.060(4) Uani 1.00 1 d .
H(1) H 0.3276 -0.2974 0.5745 0.035 Uiso 1.00 1 c R
H(2) H 0.2937 -0.4772 0.5245 0.035 Uiso 1.00 1 c R
H(3) H 0.2631 -0.2940 0.4732 0.035 Uiso 1.00 1 c R
H(4) H 0.0993 0.0437 0.2421 0.035 Uiso 1.00 1 c R
H(5) H 0.1349 -0.3831 0.0639 0.044 Uiso 1.00 1 c R
H(6) H 0.3232 -0.4633 0.3650 0.050 Uiso 1.00 1 c R
H(7) H 0.2854 -0.3267 0.1837 0.058 Uiso 1.00 1 c R
H(8) H 0.3445 -0.0143 0.4722 0.055 Uiso 1.00 1 c R
H(9) H -0.0254 -0.5281 0.3655 0.059 Uiso 1.00 1 c R
H(10) H -0.0709 -0.4254 0.2582 0.059 Uiso 1.00 1 c R
H(11) H -0.0263 -0.3184 0.3644 0.059 Uiso 1.00 1 c R
H(12) H 0.0703 0.2170 0.0642 0.043 Uiso 1.00 1 c R
H(13) H 0.0052 -0.3608 0.1867 0.052 Uiso 1.00 1 c R
H(14) H 0.0320 -0.5411 0.2493 0.052 Uiso 1.00 1 c R
H(15) H 0.1085 -0.2042 -0.1112 0.059 Uiso 1.00 1 c R
H(16) H 0.4248 -0.2683 0.4993 0.069 Uiso 1.00 1 c R
H(17) H 0.4260 -0.4486 0.4335 0.069 Uiso 1.00 1 c R
H(18) H 0.4110 -0.4494 0.5521 0.069 Uiso 1.00 1 c R
H(19) H 0.2613 -0.0691 0.0599 0.073 Uiso 1.00 1 c R
H(20) H 0.3137 0.2425 0.3481 0.083 Uiso 1.00 1 c R

loop_
_atom_site_aniso_label
_atom_site_aniso_U_11
_atom_site_aniso_U_22
_atom_site_aniso_U_33
_atom_site_aniso_U_12
_atom_site_aniso_U_13
_atom_site_aniso_U_23
Cl(2) 0.059(2) 0.078(2) 0.046(1) 0.009(1) 0.0152(12) 0.0285(13)
S(1) 0.046(1) 0.0211(10) 0.0358(12) 0.0027(10) 0.0109(10) -0.0019(10)
P(1) 0.0354(12) 0.0218(11) 0.0259(11) -0.0014(11) 0.0036(9) -0.0026(11)
F(1) 0.117(5) 0.068(4) 0.128(6) 0.050(3) 0.092(4) 0.071(4)
O(1) 0.024(3) 0.030(3) 0.029(3) -0.003(3) 0.009(2) -0.001(3)
O(2) 0.038(3) 0.019(2) 0.026(3) -0.001(2) -0.001(3) 0.003(2)
N(1) 0.033(4) 0.013(3) 0.040(4) 0.002(3) 0.006(3) -0.000(3)
C(8) 0.037(5) 0.032(5) 0.018(5) -0.005(4) 0.007(4) 0.001(4)
C(9) 0.040(5) 0.027(4) 0.028(5) -0.000(4) 0.011(4) 0.014(4)
C(10) 0.044(6) 0.036(5) 0.031(5) 0.007(4) 0.009(4) 0.001(4)
C(11) 0.056(6) 0.022(4) 0.047(5) 0.008(4) 0.030(5) 0.001(4)
C(12) 0.032(5) 0.028(5) 0.026(5) -0.007(4) 0.008(4) -0.001(4)
C(13) 0.046(6) 0.030(5) 0.069(8) -0.011(5) 0.017(5) -0.013(5)
C(14) 0.060(6) 0.027(5) 0.051(6) -0.002(4) 0.032(5) 0.003(5)
C(15) 0.043(6) 0.056(5) 0.048(6) -0.013(4) 0.031(5) -0.002(5)
C(16) 0.042(6) 0.024(5) 0.041(6) 0.001(4) 0.003(4) -0.004(4)
C(17) 0.043(6) 0.035(5) 0.018(5) 0.001(4) -0.001(4) 0.013(4)
C(18) 0.044(6) 0.044(5) 0.041(6) -0.014(4) 0.007(5) -0.009(4)
C(19) 0.048(6) 0.067(7) 0.033(6) -0.001(5) 0.005(5) -0.003(5)
C(20) 0.032(6) 0.083(7) 0.057(6) 0.025(5) 0.013(5) 0.016(5)
C(21) 0.071(7) 0.060(6) 0.052(7) 0.012(6) 0.026(6) 0.029(6)
C(22) 0.057(7) 0.038(6) 0.086(9) 0.018(5) 0.051(6) 0.036(6)
C(23) 0.100(8) 0.031(5) 0.078(8) 0.017(5) 0.068(7) 0.012(6)

loop_
_atom_type_symbol
_atom_type_description
_atom_type_scat_dispersion_real
_atom_type_scat_dispersion_imag
_atom_type_scat_source
C C 0.003 0.002
;
International Tables for Crystallography
(1992, Vol. C, Tables 4.2.6.8 and 6.1.1.4)
;
H H 0.000 0.000
;
International Tables for Crystallography
(1992, Vol. C, Table 6.1.1.4)
;
Cl Cl 0.148 0.159
;
International Tables for Crystallography
(1992, Vol. C, Tables 4.2.6.8 and 6.1.1.4)
;
F F 0.017 0.010
;
International Tables for Crystallography
(1992, Vol. C, Tables 4.2.6.8 and 6.1.1.4)
;
N N 0.006 0.003
;
International Tables for Crystallography
(1992, Vol. C, Tables 4.2.6.8 and 6.1.1.4)
;
O O 0.011 0.006
;
International Tables for Crystallography
(1992, Vol. C, Tables 4.2.6.8 and 6.1.1.4)
;
P P 0.102 0.094
;
International Tables for Crystallography
(1992, Vol. C, Tables 4.2.6.8 and 6.1.1.4)
;
S S 0.125 0.123
;
International Tables for Crystallography
(1992, Vol. C, Tables 4.2.6.8 and 6.1.1.4)
;

loop_
_geom_angle_atom_site_label_1
_geom_angle_atom_site_label_2
_geom_angle_atom_site_label_3
_geom_angle
Cl(2) C(17) C(16) 120.0(6)
Cl(2) C(17) C(19) 118.5(7)
S(1) P(1) O(1) 112.4(2)
S(1) P(1) O(2) 117.0(2)
S(1) P(1) C(12) 109.8(3)
O(2) P(1) O(1) 103.3(3)
C(12) P(1) O(1) 104.5(3)
P(1) O(1) C(18) 120.4(5)
C(12) P(1) O(2) 109.0(3)
P(1) C(12) C(10) 120.9(5)
P(1) C(12) C(8) 118.5(6)
F(1) C(22) C(21) 117.6(9)
F(1) C(22) C(23) 121.6(8)
O(1) C(18) C(15) 109.7(6)
N(1) C(11) C(9) 108.2(6)
N(1) C(11) C(20) 107.3(6)
C(16) C(8) C(12) 120.0(7)
C(8) C(12) C(10) 120.6(7)
C(8) C(16) C(17) 119.7(7)
C(13) C(9) C(11) 119.4(7)
C(14) C(9) C(11) 120.8(7)
C(9) C(11) C(20) 116.6(7)
C(14) C(9) C(13) 119.8(7)
C(9) C(13) C(21) 121.3(8)
C(9) C(14) C(23) 118.4(8)
C(19) C(10) C(12) 119.2(7)
C(10) C(19) C(17) 119.1(8)
C(13) C(21) C(22) 117.5(9)
C(14) C(23) C(22) 122.0(8)
C(16) C(17) C(19) 121.4(7)
C(21) C(22) C(23) 120.8(9)
O(1) C(18) H(14) 110.2580
O(1) C(18) H(13) 108.7208
H(2) N(1) C(11) 110.1650
H(3) N(1) C(11) 109.4000
N(1) C(11) H(6) 107.9746
H(1) N(1) C(11) 108.8379
H(2) N(1) H(1) 109.4742
H(3) N(1) H(1) 109.4721
H(3) N(1) H(2) 109.4753
H(4) C(8) C(12) 118.9540
C(8) C(16) H(12) 122.3734
H(4) C(8) C(16) 121.0299
C(9) C(11) H(6) 108.8037
C(9) C(13) H(7) 118.7965
C(9) C(14) H(8) 119.4524
H(5) C(10) C(12) 120.7736
C(10) C(19) H(15) 121.0460
H(5) C(10) C(19) 120.0206
H(6) C(11) C(20) 107.7356
C(11) C(20) H(16) 108.3794
C(11) C(20) H(17) 110.0789
C(11) C(20) H(18) 109.9484
H(7) C(13) C(21) 119.8872
C(13) C(21) H(19) 121.4188
C(14) C(23) H(20) 120.0944
H(8) C(14) C(23) 122.1009
C(15) C(18) H(14) 109.4751
C(15) C(18) H(13) 109.2164
H(9) C(15) C(18) 109.3139
H(10) C(15) C(18) 110.7262
H(11) C(15) C(18) 108.3595
H(10) C(15) H(9) 109.4750
H(11) C(15) H(9) 109.4732
H(11) C(15) H(10) 109.4707
H(12) C(16) C(17) 117.9310
C(17) C(19) H(15) 119.8168
H(14) C(18) H(13) 109.4573
H(17) C(20) H(16) 109.4653
H(18) C(20) H(16) 109.4761
H(18) C(20) H(17) 109.4735
H(19) C(21) C(22) 121.1091
C(22) C(23) H(20) 117.7927

loop_
_geom_bond_atom_site_label_1
_geom_bond_atom_site_label_2
_geom_bond_distance
Cl(2) C(17) 1.747(8)
S(1) P(1) 1.968(3)
P(1) O(1) 1.604(5)
P(1) O(2) 1.506(5)
P(1) C(12) 1.824(7)
F(1) C(22) 1.32(1)
O(1) C(18) 1.460(8)
N(1) C(11) 1.53(1)
C(8) C(12) 1.39(1)
C(8) C(16) 1.38(1)
C(9) C(11) 1.51(1)
C(9) C(13) 1.37(1)
C(9) C(14) 1.36(1)
C(10) C(12) 1.36(1)
C(10) C(19) 1.41(1)
C(11) C(20) 1.50(1)
C(13) C(21) 1.39(1)
C(14) C(23) 1.39(1)
C(15) C(18) 1.48(1)
C(16) C(17) 1.35(1)
C(17) C(19) 1.37(1)
C(21) C(22) 1.37(1)
C(22) C(23) 1.33(2)
C(23) C(14) 1.39(1)
C(23) C(22) 1.33(2)
N(1) H(1) 0.9500
N(1) H(2) 0.9500
N(1) H(3) 0.9500
C(8) H(4) 0.9499
C(10) H(5) 0.9500
C(11) H(6) 0.9500
C(13) H(7) 0.9500
C(14) H(8) 0.9500
C(15) H(9) 0.9500
C(15) H(10) 0.9500
C(15) H(11) 0.9500
C(16) H(12) 0.9500
C(18) H(13) 0.9500
C(18) H(14) 0.9500
C(19) H(15) 0.9499
C(20) H(16) 0.9500
C(20) H(17) 0.9499
C(20) H(18) 0.9501
C(21) H(19) 0.9500
C(23) H(20) 0.9500
H(14) C(18) 0.9500
H(20) C(23) 0.9500

loop_
_geom_torsion_atom_site_label_1
_geom_torsion_atom_site_label_2
_geom_torsion_atom_site_label_3
_geom_torsion_atom_site_label_4
_geom_torsion
S(1) P(1) O(1) C(18) -52.3(5)
O(2) P(1) O(1) C(18) -179.3(4)
C(12) P(1) O(1) C(18) 66.7(5)
S(1) P(1) C(12) C(8) -177.9(5)
S(1) P(1) C(12) C(10) 4.5(7)
O(1) P(1) C(12) C(8) 61.4(6)
O(1) P(1) C(12) C(10) -116.3(7)
O(2) P(1) C(12) C(8) -48.5(7)
O(2) P(1) C(12) C(10) 133.8(6)
P(1) O(1) C(18) C(15) 173.7(5)
C(16) C(8) C(12) P(1) -179.2(6)
C(16) C(8) C(12) C(10) -1(1)
C(12) C(8) C(16) C(17) 0(1)
C(13) C(9) C(11) N(1) -123.7(8)
C(13) C(9) C(11) C(20) 115.4(9)
C(14) C(9) C(11) N(1) 56(1)
C(14) C(9) C(11) C(20) -64(1)
C(11) C(9) C(13) C(21) -177.9(9)
C(14) C(9) C(13) C(21) 2(1)
C(11) C(9) C(14) C(23) -178.8(9)
C(13) C(9) C(14) C(23) 1(1)
C(19) C(10) C(12) P(1) 179.5(6)
C(19) C(10) C(12) C(8) 1(1)
C(12) C(10) C(19) C(17) -1(1)
C(9) C(13) C(21) C(22) -3(1)
C(9) C(14) C(23) C(22) -3(1)
C(8) C(16) C(17) Cl(2) 177.1(7)
C(8) C(16) C(17) C(19) 0(1)
Cl(2) C(17) C(19) C(10) -176.8(7)
C(16) C(17) C(19) C(10) 0(1)
C(13) C(21) C(22) F(1) -178.1(9)
C(13) C(21) C(22) C(23) 0(1)
F(1) C(22) C(23) C(14) -178(1)
C(21) C(22) C(23) C(14) 2(1)
